data_7020394
loop_
_publ_author_name
'Ogunlaja, Adeniyi S.'
'Chidawanyika, Wadzanai'
'Antunes, Edith'
'Fernandes, Manuel A.'
'Nyokong, Tebello'
'Torto, Nelson'
'Tshentu, Zenixole R.'

_publ_section_title
;
 Oxovanadium(iv)-catalysed oxidation of dibenzothiophene and
 4,6-dimethyldibenzothiophene.
;
_journal_issue 45
_journal_name_full 'Dalton transactions (Cambridge, England : 2003)'
_journal_page_first 13908
_journal_page_last 13918
_journal_paper_doi 10.1039/c2dt31433a
_journal_volume 41
_journal_year 2012
_chemical_formula_sum 'C20 H14 N2 O4.5 V'
_chemical_formula_weight 405.27
_chemical_name_systematic
;
?
;
_space_group_IT_number 14
_symmetry_space_group_name_Hall '-P 2ybc'
_symmetry_space_group_name_H-M 'P 1 21/c 1'
_atom_sites_solution_hydrogens geom
_atom_sites_solution_primary direct
_atom_sites_solution_secondary difmap
_audit_creation_method SHELXL-97
_cell_angle_alpha 90.00
_cell_angle_beta 108.493(2)
_cell_angle_gamma 90.00
_cell_formula_units_Z 8
_cell_length_a 19.8921(5)
_cell_length_b 6.8805(2)
_cell_length_c 27.6507(7)
_cell_measurement_temperature 293(2)
_cell_volume 3589.06(17)
_computing_structure_refinement 'SHELXL-97 (Sheldrick, 1997)'
_diffrn_ambient_temperature 293(2)
_diffrn_measured_fraction_theta_full 0.999
_diffrn_measured_fraction_theta_max 0.999
_diffrn_radiation_monochromator graphite
_diffrn_radiation_source 'fine-focus sealed tube'
_diffrn_radiation_type MoK\a
_diffrn_radiation_wavelength 0.71073
_diffrn_reflns_av_R_equivalents 0.0734
_diffrn_reflns_av_sigmaI/netI 0.0780
_diffrn_reflns_limit_h_max 26
_diffrn_reflns_limit_h_min -26
_diffrn_reflns_limit_k_max 9
_diffrn_reflns_limit_k_min -9
_diffrn_reflns_limit_l_max 35
_diffrn_reflns_limit_l_min -36
_diffrn_reflns_number 33940
_diffrn_reflns_theta_full 28.00
_diffrn_reflns_theta_max 28.00
_diffrn_reflns_theta_min 1.55
_exptl_absorpt_coefficient_mu 0.585
_exptl_crystal_density_diffrn 1.500
_exptl_crystal_density_method 'not measured'
_exptl_crystal_F_000 1656
_refine_diff_density_max 0.547
_refine_diff_density_min -0.345
_refine_diff_density_rms 0.070
_refine_ls_extinction_method none
_refine_ls_goodness_of_fit_ref 0.896
_refine_ls_hydrogen_treatment mixed
_refine_ls_matrix_type full
_refine_ls_number_parameters 496
_refine_ls_number_reflns 8648
_refine_ls_number_restraints 0
_refine_ls_restrained_S_all 0.896
_refine_ls_R_factor_all 0.0880
_refine_ls_R_factor_gt 0.0448
_refine_ls_shift/su_max 0.005
_refine_ls_shift/su_mean 0.001
_refine_ls_structure_factor_coef Fsqd
_refine_ls_weighting_details 'calc w=1/[\s^2^(Fo^2^)+(0.0566P)^2^+0.0000P] where P=(Fo^2^+2Fc^2^)/3'
_refine_ls_weighting_scheme calc
_refine_ls_wR_factor_gt 0.0968
_refine_ls_wR_factor_ref 0.1110
_reflns_number_gt 5392
_reflns_number_total 8648
_reflns_threshold_expression >2sigma(I)
_cod_data_source_file c2dt31433a.txt
_cod_data_source_block 12m_seni1_0a
_cod_original_formula_sum 'C20 H14 N2 O4.50 V'
_cod_database_code 7020394

loop_
_symmetry_equiv_pos_as_xyz
'x, y, z'
'-x, y+1/2, -z+1/2'
'-x, -y, -z'
'x, -y-1/2, z-1/2'

loop_
_atom_site_label
_atom_site_type_symbol
_atom_site_fract_x
_atom_site_fract_y
_atom_site_fract_z
_atom_site_U_iso_or_equiv
_atom_site_adp_type
_atom_site_occupancy
_atom_site_symmetry_multiplicity
_atom_site_calc_flag
_atom_site_refinement_flags
O3W O -0.0632(2) 0.6693(6) -0.06002(12) 0.1307(15) Uani 1 1 d .
O1W O -0.0756(2) 1.2990(6) -0.02440(15) 0.1284(13) Uani 1 1 d .
O2W O -0.1588(4) 0.9766(8) -0.07481(19) 0.229(3) Uani 1 1 d .
V1 V 0.45037(2) 0.05688(6) 0.370032(16) 0.02206(11) Uani 1 1 d .
V2 V 0.08895(2) 1.11822(6) 0.206049(16) 0.02428(11) Uani 1 1 d .
O2 O 0.37923(8) 0.2098(3) 0.38612(6) 0.0279(4) Uani 1 1 d .
O1 O 0.40130(8) 0.1232(3) 0.30029(6) 0.0273(4) Uani 1 1 d .
O5 O 0.04027(9) 1.2395(3) 0.23114(7) 0.0309(4) Uani 1 1 d .
N3 N 0.54376(10) 0.0730(3) 0.35219(8) 0.0234(4) Uani 1 1 d .
O4 O 0.03465(10) 1.0449(3) 0.13783(7) 0.0369(5) Uani 1 1 d .
N2 N 0.18272(10) 1.0904(3) 0.26500(8) 0.0232(4) Uani 1 1 d .
N4 N 0.52162(10) 0.1517(3) 0.43779(8) 0.0232(5) Uani 1 1 d .
O6 O 0.43712(9) -0.1648(3) 0.38030(7) 0.0326(4) Uani 1 1 d .
O3 O 0.13658(10) 1.2958(3) 0.17438(7) 0.0365(5) Uani 1 1 d .
C010 C 0.36753(14) 0.1148(4) 0.21105(9) 0.0286(6) Uani 1 1 d .
H010 H 0.3207 0.1359 0.2094 0.034 Uiso 1 1 calc R
C011 C 0.59444(13) 0.1163(4) 0.44187(10) 0.0261(6) Uani 1 1 d .
N1 N 0.08390(10) 0.8356(3) 0.22723(8) 0.0226(4) Uani 1 1 d .
C013 C 0.54915(13) 0.0760(4) 0.30656(10) 0.0268(6) Uani 1 1 d .
H013 H 0.5946 0.0761 0.3039 0.032 Uiso 1 1 calc R
C014 C -0.00599(13) 0.7266(4) 0.15062(10) 0.0278(6) Uani 1 1 d .
C015 C 0.43542(13) 0.2742(4) 0.47548(9) 0.0245(5) Uani 1 1 d .
C016 C 0.23333(12) 1.2204(4) 0.27687(10) 0.0255(5) Uani 1 1 d .
H016 H 0.2710 1.2009 0.3066 0.031 Uiso 1 1 calc R
C017 C 0.23488(12) 1.3906(4) 0.24748(10) 0.0260(6) Uani 1 1 d .
C018 C 0.45454(15) 0.0706(4) 0.16792(10) 0.0325(6) Uani 1 1 d .
H018 H 0.4655 0.0582 0.1378 0.039 Uiso 1 1 calc R
C019 C 0.42023(13) 0.1042(4) 0.25877(9) 0.0239(5) Uani 1 1 d .
C020 C 0.37541(13) 0.2651(4) 0.43101(9) 0.0251(5) Uani 1 1 d .
C021 C 0.67414(14) 0.0360(4) 0.39526(11) 0.0353(7) Uani 1 1 d .
H021 H 0.6822 0.0057 0.3648 0.042 Uiso 1 1 calc R
C022 C 0.18420(12) 0.9277(4) 0.29718(9) 0.0238(5) Uani 1 1 d .
C023 C 0.19435(14) 1.5915(4) 0.17206(11) 0.0341(6) Uani 1 1 d .
H023 H 0.1640 1.6137 0.1392 0.041 Uiso 1 1 calc R
C024 C 0.42657(14) 0.3406(4) 0.52147(10) 0.0295(6) Uani 1 1 d .
H024 H 0.4658 0.3469 0.5507 0.035 Uiso 1 1 calc R
C025 C 0.12988(12) 0.7935(4) 0.27737(9) 0.0231(5) Uani 1 1 d .
C026 C 0.38416(15) 0.0946(4) 0.16670(10) 0.0342(6) Uani 1 1 d .
H026 H 0.3482 0.0968 0.1355 0.041 Uiso 1 1 calc R
C027 C 0.04214(12) 0.7023(4) 0.20097(10) 0.0261(5) Uani 1 1 d .
H027 H 0.0436 0.5811 0.2161 0.031 Uiso 1 1 calc R
C028 C -0.05742(15) 0.9010(5) 0.07177(11) 0.0390(7) Uani 1 1 d .
H028 H -0.0605 1.0117 0.0519 0.047 Uiso 1 1 calc R
C029 C 0.49121(13) 0.0792(3) 0.26028(9) 0.0242(5) Uani 1 1 d .
C030 C 0.12242(13) 0.6353(4) 0.30642(10) 0.0274(6) Uani 1 1 d .
H030 H 0.0856 0.5473 0.2936 0.033 Uiso 1 1 calc R
C031 C 0.22564(14) 0.7393(4) 0.37361(10) 0.0338(6) Uani 1 1 d .
H031 H 0.2583 0.7189 0.4057 0.041 Uiso 1 1 calc R
C032 C 0.60575(13) 0.0747(4) 0.39563(10) 0.0266(6) Uani 1 1 d .
C033 C 0.17038(14) 0.6097(4) 0.35473(10) 0.0321(6) Uani 1 1 d .
H033 H 0.1654 0.5049 0.3746 0.039 Uiso 1 1 calc R
C034 C 0.30317(15) 0.3852(4) 0.48022(10) 0.0336(6) Uani 1 1 d .
H034 H 0.2589 0.4221 0.4818 0.040 Uiso 1 1 calc R
C035 C 0.28743(14) 1.5303(4) 0.26940(11) 0.0316(6) Uani 1 1 d .
H035 H 0.3191 1.5092 0.3019 0.038 Uiso 1 1 calc R
C036 C 0.50517(13) 0.2256(4) 0.47591(9) 0.0257(6) Uani 1 1 d .
H036 H 0.5420 0.2486 0.5059 0.031 Uiso 1 1 calc R
C037 C 0.50672(15) 0.0659(4) 0.21383(10) 0.0311(6) Uani 1 1 d .
H037 H 0.5536 0.0535 0.2147 0.037 Uiso 1 1 calc R
C038 C 0.29265(14) 1.6964(4) 0.24383(11) 0.0360(7) Uani 1 1 d .
H038 H 0.3271 1.7887 0.2590 0.043 Uiso 1 1 calc R
C039 C -0.05057(15) 0.5683(4) 0.12903(11) 0.0402(7) Uani 1 1 d .
H039 H -0.0477 0.4553 0.1481 0.048 Uiso 1 1 calc R
C040 C 0.23293(14) 0.8988(4) 0.34537(10) 0.0310(6) Uani 1 1 d .
H040 H 0.2700 0.9860 0.3584 0.037 Uiso 1 1 calc R
C041 C -0.00860(13) 0.8956(4) 0.12117(10) 0.0294(6) Uani 1 1 d .
C042 C 0.71833(14) 0.0832(4) 0.48569(12) 0.0417(7) Uani 1 1 d .
H042 H 0.7563 0.0865 0.5158 0.050 Uiso 1 1 calc R
C043 C 0.36198(15) 0.3956(4) 0.52389(10) 0.0326(6) Uani 1 1 d .
H043 H 0.3572 0.4397 0.5544 0.039 Uiso 1 1 calc R
C044 C 0.24608(14) 1.7265(4) 0.19497(11) 0.0365(7) Uani 1 1 d .
H044 H 0.2498 1.8392 0.1774 0.044 Uiso 1 1 calc R
C045 C 0.18717(13) 1.4211(4) 0.19795(10) 0.0292(6) Uani 1 1 d .
C046 C 0.65072(13) 0.1190(4) 0.48700(11) 0.0331(6) Uani 1 1 d .
H046 H 0.6429 0.1445 0.5178 0.040 Uiso 1 1 calc R
C047 C 0.30961(14) 0.3211(4) 0.43472(10) 0.0309(6) Uani 1 1 d .
H047 H 0.2696 0.3149 0.4060 0.037 Uiso 1 1 calc R
C048 C 0.73021(14) 0.0426(5) 0.44013(12) 0.0438(8) Uani 1 1 d .
H048 H 0.7761 0.0196 0.4397 0.053 Uiso 1 1 calc R
C049 C -0.10059(15) 0.7454(5) 0.05234(11) 0.0425(7) Uani 1 1 d .
H049 H -0.1324 0.7522 0.0195 0.051 Uiso 1 1 calc R
C050 C -0.09756(16) 0.5770(5) 0.08106(12) 0.0470(8) Uani 1 1 d .
H050 H -0.1272 0.4724 0.0676 0.056 Uiso 1 1 calc R

loop_
_atom_site_aniso_label
_atom_site_aniso_U_11
_atom_site_aniso_U_22
_atom_site_aniso_U_33
_atom_site_aniso_U_23
_atom_site_aniso_U_13
_atom_site_aniso_U_12
O3W 0.211(4) 0.132(3) 0.074(2) 0.027(2) 0.080(3) 0.021(3)
O1W 0.152(3) 0.130(3) 0.117(3) 0.019(2) 0.064(3) 0.015(3)
O2W 0.375(9) 0.164(5) 0.116(4) 0.035(3) 0.030(5) 0.045(5)
V1 0.0197(2) 0.0246(2) 0.0205(2) -0.00007(18) 0.00430(16) -0.00064(17)
V2 0.0216(2) 0.0238(2) 0.0245(2) 0.00256(18) 0.00314(17) -0.00141(17)
O2 0.0244(9) 0.0364(11) 0.0201(9) -0.0027(8) 0.0029(7) 0.0058(8)
O1 0.0232(9) 0.0385(11) 0.0191(9) -0.0016(8) 0.0052(7) 0.0012(8)
O5 0.0269(9) 0.0261(10) 0.0388(11) 0.0015(8) 0.0090(8) 0.0010(7)
N3 0.0208(10) 0.0228(12) 0.0250(11) 0.0030(9) 0.0052(9) 0.0015(8)
O4 0.0440(11) 0.0339(11) 0.0259(10) 0.0032(9) 0.0011(9) -0.0101(9)
N2 0.0216(10) 0.0232(11) 0.0243(11) 0.0017(9) 0.0066(9) -0.0015(8)
N4 0.0199(10) 0.0230(11) 0.0237(11) 0.0008(9) 0.0025(8) 0.0005(8)
O6 0.0309(10) 0.0276(10) 0.0375(11) 0.0014(8) 0.0083(8) -0.0035(8)
O3 0.0349(10) 0.0420(12) 0.0287(10) 0.0062(9) 0.0044(8) -0.0147(9)
C010 0.0297(13) 0.0336(15) 0.0222(13) 0.0011(11) 0.0080(11) -0.0017(11)
C011 0.0228(12) 0.0192(13) 0.0334(15) 0.0006(11) 0.0050(11) -0.0007(10)
N1 0.0183(9) 0.0233(12) 0.0245(11) -0.0004(9) 0.0044(8) 0.0010(8)
C013 0.0242(12) 0.0236(14) 0.0360(15) 0.0016(11) 0.0142(11) 0.0009(10)
C014 0.0216(12) 0.0301(15) 0.0292(14) -0.0040(12) 0.0043(11) -0.0005(11)
C015 0.0278(13) 0.0239(14) 0.0196(12) 0.0015(10) 0.0047(10) 0.0018(10)
C016 0.0207(12) 0.0294(15) 0.0259(13) -0.0017(11) 0.0064(10) 0.0014(10)
C017 0.0212(12) 0.0257(14) 0.0329(15) -0.0004(11) 0.0110(11) -0.0008(10)
C018 0.0484(17) 0.0292(16) 0.0248(14) 0.0003(12) 0.0186(13) -0.0014(13)
C019 0.0287(13) 0.0187(13) 0.0250(13) -0.0012(10) 0.0094(11) -0.0022(10)
C020 0.0310(13) 0.0218(14) 0.0216(13) 0.0008(10) 0.0070(11) 0.0020(10)
C021 0.0267(13) 0.0396(17) 0.0415(17) 0.0055(14) 0.0134(13) 0.0013(12)
C022 0.0210(12) 0.0239(14) 0.0256(13) 0.0016(10) 0.0062(10) 0.0024(10)
C023 0.0311(14) 0.0368(17) 0.0365(16) 0.0069(13) 0.0135(12) -0.0018(12)
C024 0.0378(15) 0.0275(15) 0.0199(13) 0.0016(11) 0.0046(11) -0.0003(11)
C025 0.0195(11) 0.0240(14) 0.0247(13) 0.0015(11) 0.0057(10) 0.0034(10)
C026 0.0423(16) 0.0343(16) 0.0242(14) 0.0042(12) 0.0079(12) -0.0015(12)
C027 0.0221(12) 0.0248(14) 0.0307(14) 0.0014(11) 0.0076(11) 0.0015(10)
C028 0.0409(16) 0.0449(19) 0.0282(15) 0.0004(13) 0.0065(13) -0.0040(14)
C029 0.0288(13) 0.0183(13) 0.0270(13) 0.0013(10) 0.0111(11) -0.0013(10)
C030 0.0228(12) 0.0259(14) 0.0315(14) 0.0034(11) 0.0056(11) 0.0019(10)
C031 0.0332(14) 0.0367(17) 0.0245(14) 0.0044(12) -0.0006(12) 0.0038(12)
C032 0.0233(12) 0.0204(14) 0.0327(15) 0.0035(11) 0.0038(11) -0.0012(10)
C033 0.0302(14) 0.0322(16) 0.0319(15) 0.0105(12) 0.0067(12) 0.0034(12)
C034 0.0351(15) 0.0330(16) 0.0357(16) 0.0023(13) 0.0152(13) 0.0095(12)
C035 0.0255(13) 0.0322(16) 0.0380(16) -0.0021(13) 0.0116(12) -0.0012(11)
C036 0.0278(13) 0.0224(14) 0.0209(13) 0.0022(10) -0.0010(10) -0.0012(10)
C037 0.0375(15) 0.0267(15) 0.0339(15) 0.0007(12) 0.0179(13) -0.0020(12)
C038 0.0322(14) 0.0303(16) 0.0484(18) -0.0043(13) 0.0170(14) -0.0076(12)
C039 0.0354(15) 0.0397(18) 0.0387(17) -0.0019(14) 0.0022(13) -0.0102(13)
C040 0.0273(13) 0.0314(16) 0.0293(14) -0.0019(12) 0.0020(11) -0.0018(11)
C041 0.0259(13) 0.0358(16) 0.0260(14) -0.0021(12) 0.0076(11) -0.0002(11)
C042 0.0246(14) 0.0459(19) 0.0424(18) 0.0014(14) -0.0069(13) 0.0008(13)
C043 0.0440(16) 0.0321(16) 0.0241(14) -0.0004(12) 0.0143(13) 0.0038(12)
C044 0.0386(15) 0.0282(15) 0.0484(18) 0.0058(13) 0.0218(14) -0.0012(12)
C045 0.0262(13) 0.0331(16) 0.0315(14) 0.0013(12) 0.0136(11) -0.0007(11)
C046 0.0270(13) 0.0339(16) 0.0316(15) -0.0003(12) -0.0004(11) 0.0020(12)
C047 0.0287(13) 0.0360(16) 0.0256(14) 0.0008(12) 0.0053(11) 0.0063(12)
C048 0.0211(13) 0.052(2) 0.055(2) 0.0055(16) 0.0069(14) 0.0037(13)
C049 0.0326(15) 0.059(2) 0.0284(16) -0.0072(15) -0.0006(12) -0.0063(14)
C050 0.0377(17) 0.052(2) 0.0432(19) -0.0083(16) 0.0013(14) -0.0150(15)

loop_
_atom_type_symbol
_atom_type_description
_atom_type_scat_dispersion_real
_atom_type_scat_dispersion_imag
_atom_type_scat_source
C C 0.0033 0.0016 'International Tables Vol C Tables 4.2.6.8 and 6.1.1.4'
H H 0.0000 0.0000 'International Tables Vol C Tables 4.2.6.8 and 6.1.1.4'
N N 0.0061 0.0033 'International Tables Vol C Tables 4.2.6.8 and 6.1.1.4'
O O 0.0106 0.0060 'International Tables Vol C Tables 4.2.6.8 and 6.1.1.4'
V V 0.3005 0.5294 'International Tables Vol C Tables 4.2.6.8 and 6.1.1.4'

loop_
_geom_angle_atom_site_label_1
_geom_angle_atom_site_label_2
_geom_angle_atom_site_label_3
_geom_angle
O6 V1 O1 110.33(9)
O6 V1 O2 107.93(9)
O1 V1 O2 85.72(7)
O6 V1 N4 104.27(9)
O1 V1 N4 145.14(8)
O2 V1 N4 87.76(8)
O6 V1 N3 107.82(9)
O1 V1 N3 87.52(8)
O2 V1 N3 143.74(8)
N4 V1 N3 77.86(8)
O5 V2 O3 108.73(9)
O5 V2 O4 109.56(9)
O3 V2 O4 85.66(8)
O5 V2 N1 106.36(9)
O3 V2 N1 144.42(9)
O4 V2 N1 88.18(8)
O5 V2 N2 103.11(9)
O3 V2 N2 88.06(8)
O4 V2 N2 147.03(9)
N1 V2 N2 78.42(8)
C020 O2 V1 129.71(15)
C019 O1 V1 130.85(15)
C013 N3 C032 120.2(2)
C013 N3 V1 126.05(17)
C032 N3 V1 113.72(16)
C041 O4 V2 130.24(17)
C016 N2 C022 121.3(2)
C016 N2 V2 124.49(17)
C022 N2 V2 113.67(15)
C036 N4 C011 120.6(2)
C036 N4 V1 125.58(16)
C011 N4 V1 113.72(16)
C045 O3 V2 126.58(17)
C026 C010 C019 120.9(2)
C026 C010 H010 119.5
C019 C010 H010 119.5
C046 C011 C032 120.5(2)
C046 C011 N4 125.0(2)
C032 C011 N4 114.5(2)
C027 N1 C025 120.0(2)
C027 N1 V2 126.50(17)
C025 N1 V2 113.39(15)
N3 C013 C029 125.4(2)
N3 C013 H013 117.3
C029 C013 H013 117.3
C041 C014 C039 119.3(2)
C041 C014 C027 123.4(2)
C039 C014 C027 117.3(2)
C024 C015 C020 118.9(2)
C024 C015 C036 117.9(2)
C020 C015 C036 123.2(2)
N2 C016 C017 124.8(2)
N2 C016 H016 117.6
C017 C016 H016 117.6
C035 C017 C045 119.6(2)
C035 C017 C016 117.5(2)
C045 C017 C016 122.9(2)
C037 C018 C026 119.1(2)
C037 C018 H018 120.5
C026 C018 H018 120.5
O1 C019 C010 118.5(2)
O1 C019 C029 123.0(2)
C010 C019 C029 118.5(2)
O2 C020 C047 118.8(2)
O2 C020 C015 122.9(2)
C047 C020 C015 118.3(2)
C048 C021 C032 120.0(3)
C048 C021 H021 120.0
C032 C021 H021 120.0
C040 C022 C025 119.9(2)
C040 C022 N2 125.5(2)
C025 C022 N2 114.5(2)
C044 C023 C045 120.6(3)
C044 C023 H023 119.7
C045 C023 H023 119.7
C043 C024 C015 121.5(2)
C043 C024 H024 119.2
C015 C024 H024 119.2
C030 C025 C022 120.2(2)
C030 C025 N1 124.6(2)
C022 C025 N1 115.2(2)
C010 C026 C018 120.8(3)
C010 C026 H026 119.6
C018 C026 H026 119.6
N1 C027 C014 125.2(2)
N1 C027 H027 117.4
C014 C027 H027 117.4
C049 C028 C041 121.0(3)
C049 C028 H028 119.5
C041 C028 H028 119.5
C019 C029 C037 119.0(2)
C019 C029 C013 123.1(2)
C037 C029 C013 117.8(2)
C033 C030 C025 119.4(2)
C033 C030 H030 120.3
C025 C030 H030 120.3
C040 C031 C033 120.8(2)
C040 C031 H031 119.6
C033 C031 H031 119.6
C021 C032 C011 119.2(2)
C021 C032 N3 125.5(2)
C011 C032 N3 115.2(2)
C031 C033 C030 120.3(2)
C031 C033 H033 119.9
C030 C033 H033 119.9
C047 C034 C043 120.9(3)
C047 C034 H034 119.6
C043 C034 H034 119.6
C038 C035 C017 121.1(3)
C038 C035 H035 119.4
C017 C035 H035 119.4
N4 C036 C015 125.4(2)
N4 C036 H036 117.3
C015 C036 H036 117.3
C018 C037 C029 121.5(2)
C018 C037 H037 119.2
C029 C037 H037 119.2
C035 C038 C044 119.4(3)
C035 C038 H038 120.3
C044 C038 H038 120.3
C050 C039 C014 121.6(3)
C050 C039 H039 119.2
C014 C039 H039 119.2
C031 C040 C022 119.3(2)
C031 C040 H040 120.4
C022 C040 H040 120.4
O4 C041 C028 119.4(2)
O4 C041 C014 122.5(2)
C028 C041 C014 118.1(2)
C046 C042 C048 120.7(3)
C046 C042 H042 119.7
C048 C042 H042 119.7
C024 C043 C034 119.3(2)
C024 C043 H043 120.3
C034 C043 H043 120.3
C023 C044 C038 121.0(3)
C023 C044 H044 119.5
C038 C044 H044 119.5
O3 C045 C023 118.4(2)
O3 C045 C017 123.4(2)
C023 C045 C017 118.2(2)
C042 C046 C011 119.3(3)
C042 C046 H046 120.3
C011 C046 H046 120.3
C034 C047 C020 121.0(2)
C034 C047 H047 119.5
C020 C047 H047 119.5
C042 C048 C021 120.2(3)
C042 C048 H048 119.9
C021 C048 H048 119.9
C028 C049 C050 121.1(3)
C028 C049 H049 119.4
C050 C049 H049 119.4
C039 C050 C049 118.9(3)
C039 C050 H050 120.5
C049 C050 H050 120.5

loop_
_geom_bond_atom_site_label_1
_geom_bond_atom_site_label_2
_geom_bond_distance
V1 O6 1.5888(18)
V1 O1 1.9199(17)
V1 O2 1.9253(17)
V1 N4 2.064(2)
V1 N3 2.071(2)
V2 O5 1.5943(18)
V2 O3 1.9195(18)
V2 O4 1.9201(18)
V2 N1 2.042(2)
V2 N2 2.060(2)
O2 C020 1.323(3)
O1 C019 1.323(3)
N3 C013 1.300(3)
N3 C032 1.422(3)
O4 C041 1.325(3)
N2 C016 1.308(3)
N2 C022 1.424(3)
N4 C036 1.302(3)
N4 C011 1.438(3)
O3 C045 1.328(3)
C010 C026 1.375(4)
C010 C019 1.403(3)
C010 H010 0.9300
C011 C046 1.387(3)
C011 C032 1.396(4)
N1 C027 1.295(3)
N1 C025 1.428(3)
C013 C029 1.425(3)
C013 H013 0.9300
C014 C041 1.411(4)
C014 C039 1.412(4)
C014 C027 1.427(3)
C015 C024 1.414(3)
C015 C020 1.418(3)
C015 C036 1.424(3)
C016 C017 1.431(4)
C016 H016 0.9300
C017 C035 1.408(4)
C017 C045 1.413(4)
C018 C037 1.362(4)
C018 C026 1.399(4)
C018 H018 0.9300
C019 C029 1.410(3)
C020 C047 1.399(3)
C021 C048 1.381(4)
C021 C032 1.389(4)
C021 H021 0.9300
C022 C040 1.391(3)
C022 C025 1.394(3)
C023 C044 1.382(4)
C023 C045 1.405(4)
C023 H023 0.9300
C024 C043 1.361(4)
C024 H024 0.9300
C025 C030 1.389(3)
C026 H026 0.9300
C027 H027 0.9300
C028 C049 1.371(4)
C028 C041 1.403(4)
C028 H028 0.9300
C029 C037 1.416(3)
C030 C033 1.384(3)
C030 H030 0.9300
C031 C040 1.381(4)
C031 C033 1.383(4)
C031 H031 0.9300
C033 H033 0.9300
C034 C047 1.377(4)
C034 C043 1.391(4)
C034 H034 0.9300
C035 C038 1.365(4)
C035 H035 0.9300
C036 H036 0.9300
C037 H037 0.9300
C038 C044 1.390(4)
C038 H038 0.9300
C039 C050 1.360(4)
C039 H039 0.9300
C040 H040 0.9300
C042 C046 1.379(4)
C042 C048 1.382(4)
C042 H042 0.9300
C043 H043 0.9300
C044 H044 0.9300
C046 H046 0.9300
C047 H047 0.9300
C048 H048 0.9300
C049 C050 1.395(4)
C049 H049 0.9300
C050 H050 0.9300

loop_
_geom_torsion_atom_site_label_1
_geom_torsion_atom_site_label_2
_geom_torsion_atom_site_label_3
_geom_torsion_atom_site_label_4
_geom_torsion
O6 V1 O2 C020 78.1(2)
O1 V1 O2 C020 -171.9(2)
N4 V1 O2 C020 -26.1(2)
N3 V1 O2 C020 -92.0(2)
O6 V1 O1 C019 -85.3(2)
O2 V1 O1 C019 167.1(2)
N4 V1 O1 C019 87.3(2)
N3 V1 O1 C019 22.8(2)
O6 V1 N3 C013 95.8(2)
O1 V1 N3 C013 -14.7(2)
O2 V1 N3 C013 -94.1(2)
N4 V1 N3 C013 -162.9(2)
O6 V1 N3 C032 -82.24(17)
O1 V1 N3 C032 167.19(16)
O2 V1 N3 C032 87.88(19)
N4 V1 N3 C032 19.04(16)
O5 V2 O4 C041 -83.9(2)
O3 V2 O4 C041 167.7(2)
N1 V2 O4 C041 22.8(2)
N2 V2 O4 C041 88.1(3)
O5 V2 N2 C016 -85.0(2)
O3 V2 N2 C016 23.8(2)
O4 V2 N2 C016 102.8(2)
N1 V2 N2 C016 170.7(2)
O5 V2 N2 C022 86.37(17)
O3 V2 N2 C022 -164.85(17)
O4 V2 N2 C022 -85.9(2)
N1 V2 N2 C022 -17.96(16)
O6 V1 N4 C036 -89.2(2)
O1 V1 N4 C036 98.0(2)
O2 V1 N4 C036 18.8(2)
N3 V1 N4 C036 165.3(2)
O6 V1 N4 C011 86.40(17)
O1 V1 N4 C011 -86.4(2)
O2 V1 N4 C011 -165.66(17)
N3 V1 N4 C011 -19.17(16)
O5 V2 O3 C045 68.9(2)
O4 V2 O3 C045 178.1(2)
N1 V2 O3 C045 -101.2(2)
N2 V2 O3 C045 -34.3(2)
C036 N4 C011 C046 13.2(4)
V1 N4 C011 C046 -162.6(2)
C036 N4 C011 C032 -167.6(2)
V1 N4 C011 C032 16.5(3)
O5 V2 N1 C027 95.7(2)
O3 V2 N1 C027 -94.1(2)
O4 V2 N1 C027 -14.1(2)
N2 V2 N1 C027 -163.8(2)
O5 V2 N1 C025 -81.01(16)
O3 V2 N1 C025 89.2(2)
O4 V2 N1 C025 169.13(16)
N2 V2 N1 C025 19.43(15)
C032 N3 C013 C029 -178.5(2)
V1 N3 C013 C029 3.6(4)
C022 N2 C016 C017 -178.1(2)
V2 N2 C016 C017 -7.4(3)
N2 C016 C017 C035 170.5(2)
N2 C016 C017 C045 -10.4(4)
V1 O1 C019 C010 162.84(18)
V1 O1 C019 C029 -19.0(4)
C026 C010 C019 O1 -179.5(2)
C026 C010 C019 C029 2.3(4)
V1 O2 C020 C047 -159.87(19)
V1 O2 C020 C015 21.5(4)
C024 C015 C020 O2 178.1(2)
C036 C015 C020 O2 0.3(4)
C024 C015 C020 C047 -0.5(4)
C036 C015 C020 C047 -178.4(2)
C016 N2 C022 C040 7.0(4)
V2 N2 C022 C040 -164.6(2)
C016 N2 C022 C025 -174.8(2)
V2 N2 C022 C025 13.5(3)
C020 C015 C024 C043 0.0(4)
C036 C015 C024 C043 178.0(2)
C040 C022 C025 C030 2.7(4)
N2 C022 C025 C030 -175.6(2)
C040 C022 C025 N1 -178.7(2)
N2 C022 C025 N1 3.0(3)
C027 N1 C025 C030 -16.8(4)
V2 N1 C025 C030 160.2(2)
C027 N1 C025 C022 164.8(2)
V2 N1 C025 C022 -18.3(3)
C019 C010 C026 C018 -2.6(4)
C037 C018 C026 C010 0.6(4)
C025 N1 C027 C014 -179.9(2)
V2 N1 C027 C014 3.5(4)
C041 C014 C027 N1 6.7(4)
C039 C014 C027 N1 -176.3(2)
O1 C019 C029 C037 -178.2(2)
C010 C019 C029 C037 0.0(4)
O1 C019 C029 C013 -1.3(4)
C010 C019 C029 C013 176.9(2)
N3 C013 C029 C019 8.3(4)
N3 C013 C029 C037 -174.8(2)
C022 C025 C030 C033 -1.5(4)
N1 C025 C030 C033 -179.9(2)
C048 C021 C032 C011 -1.2(4)
C048 C021 C032 N3 179.9(2)
C046 C011 C032 C021 -0.1(4)
N4 C011 C032 C021 -179.3(2)
C046 C011 C032 N3 178.9(2)
N4 C011 C032 N3 -0.3(3)
C013 N3 C032 C021 -15.3(4)
V1 N3 C032 C021 162.9(2)
C013 N3 C032 C011 165.8(2)
V1 N3 C032 C011 -16.0(3)
C040 C031 C033 C030 1.8(4)
C025 C030 C033 C031 -0.7(4)
C045 C017 C035 C038 0.7(4)
C016 C017 C035 C038 179.8(2)
C011 N4 C036 C015 177.2(2)
V1 N4 C036 C015 -7.5(4)
C024 C015 C036 N4 175.6(2)
C020 C015 C036 N4 -6.5(4)
C026 C018 C037 C029 1.7(4)
C019 C029 C037 C018 -2.0(4)
C013 C029 C037 C018 -179.1(2)
C017 C035 C038 C044 -1.1(4)
C041 C014 C039 C050 -2.1(4)
C027 C014 C039 C050 -179.2(3)
C033 C031 C040 C022 -0.5(4)
C025 C022 C040 C031 -1.7(4)
N2 C022 C040 C031 176.4(2)
V2 O4 C041 C028 162.0(2)
V2 O4 C041 C014 -20.3(4)
C049 C028 C041 O4 176.8(3)
C049 C028 C041 C014 -1.0(4)
C039 C014 C041 O4 -175.8(3)
C027 C014 C041 O4 1.2(4)
C039 C014 C041 C028 1.9(4)
C027 C014 C041 C028 178.9(2)
C015 C024 C043 C034 0.4(4)
C047 C034 C043 C024 -0.3(4)
C045 C023 C044 C038 0.7(4)
C035 C038 C044 C023 0.4(4)
V2 O3 C045 C023 -152.3(2)
V2 O3 C045 C017 28.7(3)
C044 C023 C045 O3 179.9(2)
C044 C023 C045 C017 -1.0(4)
C035 C017 C045 O3 179.4(2)
C016 C017 C045 O3 0.3(4)
C035 C017 C045 C023 0.3(4)
C016 C017 C045 C023 -178.7(2)
C048 C042 C046 C011 -0.8(4)
C032 C011 C046 C042 1.1(4)
N4 C011 C046 C042 -179.8(2)
C043 C034 C047 C020 -0.2(4)
O2 C020 C047 C034 -178.1(2)
C015 C020 C047 C034 0.6(4)
C046 C042 C048 C021 -0.5(5)
C032 C021 C048 C042 1.5(4)
C041 C028 C049 C050 0.2(5)
C014 C039 C050 C049 1.2(5)
C028 C049 C050 C039 -0.3(5)
